data_2205092
loop_
_publ_author_name
'Tai, Xi-Shi'
'Liu, Wan-Yi'
'Liu, Yan-Zhen'
'Li, Yi-Zhi'

_publ_section_title
;
 2-Acetyl-3'-chloroacetanilide
;
_journal_issue 2
_journal_name_full 'Acta Crystallographica Section E'
_journal_page_first o389
_journal_page_last o390
_journal_paper_doi 10.1107/S1600536805001145
_journal_volume 61
_journal_year 2005
_chemical_formula_iupac 'C10 H10 Cl N O2'
_chemical_formula_moiety 'C10 H10 Cl N O2'
_chemical_formula_sum 'C10 H10 Cl N O2'
_chemical_formula_weight 211.64
_chemical_name_common 2-Acetyl-3'-chloroacetanilide
_chemical_name_systematic
;
N-(3-chlorophenyl)-3-oxobutanamide
;
_space_group_IT_number 61
_symmetry_cell_setting orthorhombic
_symmetry_space_group_name_Hall '-P 2ac 2ab'
_symmetry_space_group_name_H-M 'P b c a'
_atom_sites_solution_hydrogens geom
_atom_sites_solution_primary direct
_atom_sites_solution_secondary difmap
_audit_creation_method SHELXL97
_cell_angle_alpha 90.00
_cell_angle_beta 90.00
_cell_angle_gamma 90.00
_cell_formula_units_Z 8
_cell_length_a 9.5485(16)
_cell_length_b 8.2197(13)
_cell_length_c 25.940(4)
_cell_measurement_reflns_used 702
_cell_measurement_temperature 293(2)
_cell_measurement_theta_max 18.27
_cell_measurement_theta_min 2.64
_cell_volume 2035.9(6)
_computing_cell_refinement SMART
_computing_data_collection 'SMART (Bruker, 2000)'
_computing_data_reduction 'SAINT (Bruker, 2000)'
_computing_molecular_graphics SHELXTL
_computing_publication_material SHELXTL
_computing_structure_refinement SHELXTL
_computing_structure_solution 'SHELXTL (Bruker, 2000)'
_diffrn_ambient_temperature 293(2)
_diffrn_measured_fraction_theta_full 0.996
_diffrn_measured_fraction_theta_max 0.996
_diffrn_measurement_device_type 'Bruker SMART APEX CCD area-detector'
_diffrn_measurement_method '\f and \w'
_diffrn_radiation_monochromator graphite
_diffrn_radiation_source 'sealed tube'
_diffrn_radiation_type MoK\a
_diffrn_radiation_wavelength 0.71073
_diffrn_reflns_av_R_equivalents 0.0460
_diffrn_reflns_av_sigmaI/netI 0.0476
_diffrn_reflns_limit_h_max 11
_diffrn_reflns_limit_h_min -11
_diffrn_reflns_limit_k_max 10
_diffrn_reflns_limit_k_min -7
_diffrn_reflns_limit_l_max 31
_diffrn_reflns_limit_l_min -29
_diffrn_reflns_number 10164
_diffrn_reflns_theta_full 26.00
_diffrn_reflns_theta_max 26.00
_diffrn_reflns_theta_min 2.65
_diffrn_standards_decay_% 0
_diffrn_standards_number 0
_exptl_absorpt_coefficient_mu 0.347
_exptl_absorpt_correction_T_max 0.92
_exptl_absorpt_correction_T_min 0.90
_exptl_absorpt_correction_type multi-scan
_exptl_absorpt_process_details '(SADABS; Bruker, 2000)'
_exptl_crystal_colour colourless
_exptl_crystal_density_diffrn 1.381
_exptl_crystal_density_meas ?
_exptl_crystal_density_method .
_exptl_crystal_description plate
_exptl_crystal_F_000 880
_exptl_crystal_size_max 0.32
_exptl_crystal_size_mid 0.26
_exptl_crystal_size_min 0.24
_refine_diff_density_max 0.138
_refine_diff_density_min -0.136
_refine_ls_extinction_method none
_refine_ls_goodness_of_fit_ref 0.979
_refine_ls_hydrogen_treatment constr
_refine_ls_matrix_type full
_refine_ls_number_parameters 128
_refine_ls_number_reflns 1988
_refine_ls_number_restraints 0
_refine_ls_restrained_S_all 0.979
_refine_ls_R_factor_all 0.0844
_refine_ls_R_factor_gt 0.0413
_refine_ls_shift/su_max 0.000
_refine_ls_shift/su_mean 0.000
_refine_ls_structure_factor_coef Fsqd
_refine_ls_weighting_details 'calc w = 1/[\s^2^(Fo^2^)+(0.03P)^2^] where P = (Fo^2^+2Fc^2^)/3'
_refine_ls_weighting_scheme calc
_refine_ls_wR_factor_gt 0.0678
_refine_ls_wR_factor_ref 0.0748
_reflns_number_gt 1285
_reflns_number_total 1988
_reflns_threshold_expression I>2\s(I)
_cod_data_source_file is6034.cif
_cod_data_source_block I
_cod_database_code 2205092
_cod_database_fobs_code 2205092

loop_
_symmetry_equiv_pos_as_xyz
'x, y, z'
'-x+1/2, -y, z+1/2'
'-x, y+1/2, -z+1/2'
'x+1/2, -y+1/2, -z'
'-x, -y, -z'
'x-1/2, y, -z-1/2'
'x, -y-1/2, z-1/2'
'-x-1/2, y-1/2, z'

loop_
_atom_site_label
_atom_site_fract_x
_atom_site_fract_y
_atom_site_fract_z
_atom_site_U_iso_or_equiv
_atom_site_adp_type
_atom_site_calc_flag
_atom_site_refinement_flags
_atom_site_occupancy
_atom_site_type_symbol
Cl1 0.58989(7) 0.23432(7) 0.52633(2) 0.0703(2) Uani d . 1 Cl
N1 0.42667(13) 0.25024(16) 0.71108(5) 0.0385(3) Uani d . 1 N
H1 0.5134 0.2364 0.7189 0.046 Uiso calc R 1 H
O1 0.20787(11) 0.24572(17) 0.74412(5) 0.0572(4) Uani d . 1 O
O2 0.36625(18) 0.42013(18) 0.83242(6) 0.0734(5) Uani d . 1 O
C1 0.39771(17) 0.29927(19) 0.66060(7) 0.0339(4) Uani d . 1 C
C2 0.49338(19) 0.2525(2) 0.62307(7) 0.0410(4) Uani d . 1 C
H2 0.5719 0.1920 0.6320 0.049 Uiso calc R 1 H
C3 0.4714(2) 0.2960(2) 0.57296(7) 0.0445(5) Uani d . 1 C
C4 0.3579(2) 0.3849(2) 0.55802(8) 0.0552(5) Uani d . 1 C
H4 0.3438 0.4135 0.5237 0.066 Uiso calc R 1 H
C5 0.2656(2) 0.4300(3) 0.59573(9) 0.0561(6) Uani d . 1 C
H5 0.1875 0.4912 0.5866 0.067 Uiso calc R 1 H
C6 0.28399(19) 0.3882(2) 0.64642(7) 0.0481(5) Uani d . 1 C
H6 0.2189 0.4206 0.6710 0.058 Uiso calc R 1 H
C7 0.33240(17) 0.2223(2) 0.74891(7) 0.0361(4) Uani d . 1 C
C8 0.39229(17) 0.1587(2) 0.79803(7) 0.0387(4) Uani d . 1 C
H8A 0.4885 0.1256 0.7921 0.046 Uiso calc R 1 H
H8B 0.3399 0.0632 0.8085 0.046 Uiso calc R 1 H
C9 0.38898(19) 0.2817(3) 0.84083(8) 0.0499(5) Uani d . 1 C
C10 0.4198(3) 0.2174(3) 0.89323(9) 0.0753(7) Uani d . 1 C
H10A 0.4216 0.3057 0.9175 0.113 Uiso calc R 1 H
H10B 0.5092 0.1640 0.8930 0.113 Uiso calc R 1 H
H10C 0.3485 0.1411 0.9030 0.113 Uiso calc R 1 H

loop_
_atom_site_aniso_label
_atom_site_aniso_U_11
_atom_site_aniso_U_22
_atom_site_aniso_U_33
_atom_site_aniso_U_12
_atom_site_aniso_U_13
_atom_site_aniso_U_23
Cl1 0.0908(4) 0.0710(4) 0.0491(3) 0.0327(3) 0.0127(3) 0.0063(3)
N1 0.0163(6) 0.0550(9) 0.0442(8) -0.0007(7) 0.0000(6) 0.0040(7)
O1 0.0204(7) 0.0863(12) 0.0650(9) 0.0015(7) 0.0033(6) 0.0052(8)
O2 0.0871(12) 0.0517(9) 0.0814(10) 0.0124(8) -0.0154(10) -0.0107(8)
C1 0.0261(8) 0.0312(9) 0.0444(10) -0.0028(7) -0.0063(8) -0.0013(7)
C2 0.0264(9) 0.0473(11) 0.0492(10) -0.0041(8) 0.0019(7) 0.0014(9)
C3 0.0429(11) 0.0485(10) 0.0420(12) -0.0009(9) 0.0006(8) -0.0003(9)
C4 0.0573(13) 0.0587(13) 0.0497(12) -0.0054(11) -0.0189(11) 0.0073(10)
C5 0.0462(12) 0.0575(14) 0.0645(14) 0.0161(9) -0.0183(11) 0.0032(10)
C6 0.0367(11) 0.0554(12) 0.0523(12) 0.0097(9) -0.0101(9) -0.0048(10)
C7 0.0267(9) 0.0366(9) 0.0450(10) 0.0019(7) 0.0022(7) -0.0050(8)
C8 0.0266(8) 0.0406(10) 0.0489(11) 0.0005(7) 0.0033(8) 0.0102(7)
C9 0.0366(10) 0.0527(13) 0.0605(12) 0.0069(10) -0.0064(9) 0.0054(9)
C10 0.0644(15) 0.1007(19) 0.0609(15) 0.0202(15) -0.0061(12) 0.0081(13)

loop_
_atom_type_symbol
_atom_type_description
_atom_type_scat_dispersion_real
_atom_type_scat_dispersion_imag
_atom_type_scat_source
C C 0.0033 0.0016 'International Tables Vol C Tables 4.2.6.8 and 6.1.1.4'
H H 0.0000 0.0000 'International Tables Vol C Tables 4.2.6.8 and 6.1.1.4'
N N 0.0061 0.0033 'International Tables Vol C Tables 4.2.6.8 and 6.1.1.4'
O O 0.0106 0.0060 'International Tables Vol C Tables 4.2.6.8 and 6.1.1.4'
Cl Cl 0.1484 0.1585 'International Tables Vol C Tables 4.2.6.8 and 6.1.1.4'

loop_
_geom_angle_atom_site_label_1
_geom_angle_atom_site_label_2
_geom_angle_atom_site_label_3
_geom_angle
C7 N1 C1 126.69(14)
C7 N1 H1 116.7
C1 N1 H1 116.7
C6 C1 C2 118.95(17)
C6 C1 N1 124.51(16)
C2 C1 N1 116.54(15)
C3 C2 C1 119.61(17)
C3 C2 H2 120.2
C1 C2 H2 120.2
C4 C3 C2 122.25(18)
C4 C3 Cl1 118.53(15)
C2 C3 Cl1 119.22(14)
C3 C4 C5 117.01(19)
C3 C4 H4 121.5
C5 C4 H4 121.5
C4 C5 C6 122.40(18)
C4 C5 H5 118.8
C6 C5 H5 118.8
C1 C6 C5 119.78(18)
C1 C6 H6 120.1
C5 C6 H6 120.1
O1 C7 N1 123.56(17)
O1 C7 C8 121.33(17)
N1 C7 C8 115.11(14)
C7 C8 C9 112.82(15)
C7 C8 H8A 109.0
C9 C8 H8A 109.0
C7 C8 H8B 109.0
C9 C8 H8B 109.0
H8A C8 H8B 107.8
O2 C9 C10 123.3(2)
O2 C9 C8 121.10(18)
C10 C9 C8 115.62(19)
C9 C10 H10A 109.5
C9 C10 H10B 109.5
H10A C10 H10B 109.5
C9 C10 H10C 109.5
H10A C10 H10C 109.5
H10B C10 H10C 109.5

loop_
_geom_bond_atom_site_label_1
_geom_bond_atom_site_label_2
_geom_bond_distance
Cl1 C3 1.7322(19)
N1 C7 1.351(2)
N1 C1 1.398(2)
N1 H1 0.8600
O1 C7 1.2108(19)
O2 C9 1.179(2)
C1 C6 1.360(2)
C1 C2 1.389(2)
C2 C3 1.364(3)
C2 H2 0.9300
C3 C4 1.363(3)
C4 C5 1.368(3)
C4 H4 0.9300
C5 C6 1.370(3)
C5 H5 0.9300
C6 H6 0.9300
C7 C8 1.491(2)
C8 C9 1.502(3)
C8 H8A 0.9700
C8 H8B 0.9700
C9 C10 1.488(3)
C10 H10A 0.9600
C10 H10B 0.9600
C10 H10C 0.9600

loop_
_geom_hbond_atom_site_label_D
_geom_hbond_atom_site_label_H
_geom_hbond_atom_site_label_A
_geom_hbond_site_symmetry_A
_geom_hbond_distance_DH
_geom_hbond_distance_HA
_geom_hbond_distance_DA
_geom_hbond_angle_DHA
N1 H1 O1 6_657 0.86 2.09 2.9259(18) 163

loop_
_cod_related_entry_id
_cod_related_entry_database
_cod_related_entry_code
1 ChemSpider 68016
